data_2023073
loop_
_publ_author_name
'Mustaphi, Nour El Hoda'
'Aboutofil, Fatima Ezzahra'
'El Houssni, Lamyae'
'Saif, Eiad'
'Mague, Joel T.'
'Chkirate, Karim'
'Essassi, El Mokhtar'

_publ_section_title
;
 Crystal structure and Hirshfeld surface analysis of ethyl
 2-(7-chloro-3-methyl-2-oxo-1,2-di-hydro-quinoxalin-1-yl)acetate.
;
_journal_coeditor_code VM2299
_journal_issue 'Pt 4'
_journal_name_full 'Acta crystallographica. Section E, Crystallographic communications'
_journal_page_first 430
_journal_page_last 434
_journal_paper_doi 10.1107/S2056989024002664
_journal_volume 80
_journal_year 2024
_chemical_absolute_configuration unk
_chemical_formula_iupac 'C13 H13 Cl N2 O3'
_chemical_formula_moiety 'C13 H13 Cl N2 O3'
_chemical_formula_sum 'C13 H13 Cl N2 O3'
_chemical_formula_weight 280.70
_chemical_name_systematic
;
Ethyl 2-(7-chloro-3-methyl-2-oxo-1,2-dihydroquinoxalin-1-yl)acetate
;
_space_group_crystal_system orthorhombic
_space_group_IT_number 29
_space_group_name_Hall 'P 2c -2ac'
_space_group_name_H-M_alt 'P c a 21'
_atom_sites_solution_hydrogens geom
_atom_sites_solution_primary dual
_atom_sites_solution_secondary difmap
_audit_creation_method SHELXL-2019/1
_cell_angle_alpha 90
_cell_angle_beta 90
_cell_angle_gamma 90
_cell_formula_units_Z 4
_cell_length_a 22.8042(11)
_cell_length_b 4.7826(2)
_cell_length_c 11.7421(6)
_cell_measurement_reflns_used 9927
_cell_measurement_temperature 150(2)
_cell_measurement_theta_max 72.073
_cell_measurement_theta_min 7.772
_cell_volume 1280.63(10)
_computing_cell_refinement
;
<i>SAINT</i> (Bruker, 2021)
;
_computing_data_collection
;
<i>APEX4</i> (Bruker, 2021)
;
_computing_data_reduction
;
<i>SAINT</i> (Bruker, 2021)
;
_computing_molecular_graphics
;
<i>DIAMOND</i> (Brandenburg & Putz, 2012)
;
_computing_publication_material
;
<i>SHELXTL</i> (Sheldrick, 2008)
;
_computing_structure_refinement
;
<i>SHELXL2018/1</i> (Sheldrick, 2015)
;
_computing_structure_solution
;
<i>SHELXS</i> (Sheldrick, 2008)
;
_diffrn_ambient_temperature 150(2)
_diffrn_detector_area_resol_mean 7.3910
_diffrn_measured_fraction_theta_full 0.996
_diffrn_measured_fraction_theta_max 0.996
_diffrn_measurement_device 'Bruker D8 VENTURE PHOTON 3 CPAD'
_diffrn_measurement_device_type 'Bruker D8 VENTURE PHOTON 3 CPAD'
_diffrn_measurement_method '\f and \w scans'
_diffrn_radiation_monochromator mirror
_diffrn_radiation_type CuK\a
_diffrn_radiation_wavelength 1.54178
_diffrn_reflns_av_R_equivalents 0.0496
_diffrn_reflns_av_unetI/netI 0.0304
_diffrn_reflns_limit_h_max 28
_diffrn_reflns_limit_h_min -28
_diffrn_reflns_limit_k_max 5
_diffrn_reflns_limit_k_min -5
_diffrn_reflns_limit_l_max 14
_diffrn_reflns_limit_l_min -14
_diffrn_reflns_number 22953
_diffrn_reflns_theta_full 72.550
_diffrn_reflns_theta_max 72.558
_diffrn_reflns_theta_min 3.877
_diffrn_source 'INCOATEC I\mS micro--focus source'
_diffrn_source_current 1.0
_diffrn_source_power 0.05
_diffrn_source_voltage 50
_exptl_absorpt_coefficient_mu 2.710
_exptl_absorpt_correction_T_max 0.72
_exptl_absorpt_correction_T_min 0.60
_exptl_absorpt_correction_type multi-scan
_exptl_absorpt_process_details
;
(<i>SADABS</i>; Krause <i>et al.</i>, 2015)
;
_exptl_crystal_colour colourless
_exptl_crystal_density_diffrn 1.456
_exptl_crystal_density_method 'not measured'
_exptl_crystal_description column
_exptl_crystal_F_000 584
_exptl_crystal_size_max 0.207
_exptl_crystal_size_mid 0.135
_exptl_crystal_size_min 0.130
_refine_diff_density_max 1.269
_refine_diff_density_min -0.316
_refine_ls_abs_structure_details
;
 Refined as an inversion twin
;
_refine_ls_abs_structure_Flack 0.17(4)
_refine_ls_extinction_method none
_refine_ls_goodness_of_fit_ref 1.086
_refine_ls_hydrogen_treatment constr
_refine_ls_matrix_type full
_refine_ls_number_parameters 175
_refine_ls_number_reflns 2495
_refine_ls_number_restraints 1
_refine_ls_restrained_S_all 1.086
_refine_ls_R_factor_all 0.0579
_refine_ls_R_factor_gt 0.0575
_refine_ls_shift/su_max 0.000
_refine_ls_shift/su_mean 0.000
_refine_ls_structure_factor_coef Fsqd
_refine_ls_weighting_details 'w=1/[\s^2^(Fo^2^)+(0.0982P)^2^+1.0105P] where P=(Fo^2^+2Fc^2^)/3'
_refine_ls_weighting_scheme calc
_refine_ls_wR_factor_gt 0.1593
_refine_ls_wR_factor_ref 0.1598
_reflns_number_gt 2468
_reflns_number_total 2495
_reflns_threshold_expression 'I > 2\s(I)'
_cod_data_source_file vm2299.cif
_cod_data_source_block I
_cod_depositor_comments 'Adding full bibliography for 2023073.cif.'
_cod_database_code 2023073
_shelx_space_group_comment
;
The symmetry employed for this shelxl refinement is uniquely defined
by the following loop, which should always be used as a source of
symmetry information in preference to the above space-group names.
They are only intended as comments.
;
_shelx_estimated_absorpt_t_min 0.604
_shelx_estimated_absorpt_t_max 0.720

loop_
_space_group_symop_operation_xyz
'x, y, z'
'-x, -y, z+1/2'
'x+1/2, -y, z'
'-x+1/2, y, z+1/2'

loop_
_atom_site_type_symbol
_atom_site_label
_atom_site_fract_x
_atom_site_fract_y
_atom_site_fract_z
_atom_site_U_iso_or_equiv
_atom_site_adp_type
_atom_site_calc_flag
_atom_site_occupancy
_atom_site_disorder_assembly
_atom_site_disorder_group
Cl Cl1 0.22614(6) -0.1052(3) 0.52846(14) 0.0525(4) Uani d 1 . .
O O1 0.47152(17) 0.8955(8) 0.5839(3) 0.0431(9) Uani d 1 . .
O O2 0.3705(2) 0.8166(9) 0.3693(4) 0.0522(10) Uani d 1 . .
O O3 0.4279(2) 0.5252(9) 0.2694(3) 0.0510(10) Uani d 1 . .
N N1 0.3653(2) 0.7081(9) 0.7912(4) 0.0376(9) Uani d 1 . .
N N2 0.40226(18) 0.5540(8) 0.5727(3) 0.0341(8) Uani d 1 . .
C C1 0.3515(2) 0.4330(10) 0.6175(4) 0.0328(9) Uani d 1 . .
C C2 0.3181(2) 0.2376(10) 0.5565(4) 0.0357(10) Uani d 1 . .
H H2 0.329386 0.182454 0.481938 0.043 Uiso calc 1 . .
C C3 0.2688(2) 0.1272(10) 0.6067(5) 0.0394(11) Uani d 1 . .
C C4 0.2514(3) 0.1981(12) 0.7161(5) 0.0442(11) Uani d 1 . .
H H4 0.217756 0.115043 0.749633 0.053 Uiso calc 1 . .
C C5 0.2844(3) 0.3931(11) 0.7754(5) 0.0444(12) Uani d 1 . .
H H5 0.273074 0.444011 0.850445 0.053 Uiso calc 1 . .
C C6 0.3340(2) 0.5161(10) 0.7271(4) 0.0364(10) Uani d 1 . .
C C7 0.4108(2) 0.8277(10) 0.7453(4) 0.0365(10) Uani d 1 . .
C C8 0.4309(2) 0.7692(10) 0.6277(4) 0.0346(10) Uani d 1 . .
C C9 0.4464(3) 1.0300(12) 0.8123(5) 0.0448(12) Uani d 1 . .
H H9A 0.446634 1.211426 0.773475 0.067 Uiso calc 1 . .
H H9B 0.486658 0.960415 0.819087 0.067 Uiso calc 1 . .
H H9C 0.429315 1.051443 0.888356 0.067 Uiso calc 1 . .
C C10 0.4272(2) 0.4636(11) 0.4646(4) 0.0370(10) Uani d 1 . .
H H10A 0.418454 0.262610 0.453586 0.044 Uiso calc 1 . .
H H10B 0.470335 0.484805 0.467859 0.044 Uiso calc 1 . .
C C11 0.4041(2) 0.6255(10) 0.3634(4) 0.0352(10) Uani d 1 . .
C C12 0.4143(4) 0.6646(14) 0.1619(5) 0.0614(18) Uani d 1 . .
H H12A 0.449004 0.769649 0.134877 0.074 Uiso calc 1 . .
H H12B 0.381753 0.798883 0.173224 0.074 Uiso calc 1 . .
C C13 0.3973(3) 0.4535(14) 0.0764(6) 0.0529(14) Uani d 1 . .
H H13A 0.430353 0.326874 0.062697 0.079 Uiso calc 1 . .
H H13B 0.386631 0.547199 0.005148 0.079 Uiso calc 1 . .
H H13C 0.363703 0.346276 0.104623 0.079 Uiso calc 1 . .

loop_
_atom_site_aniso_label
_atom_site_aniso_U_11
_atom_site_aniso_U_22
_atom_site_aniso_U_33
_atom_site_aniso_U_12
_atom_site_aniso_U_13
_atom_site_aniso_U_23
Cl1 0.0496(7) 0.0478(7) 0.0602(8) -0.0075(5) 0.0026(6) -0.0130(7)
O1 0.0500(19) 0.042(2) 0.0375(17) 0.0019(15) 0.0010(15) -0.0006(16)
O2 0.073(3) 0.045(2) 0.0387(19) 0.022(2) -0.0015(18) -0.0020(17)
O3 0.086(3) 0.0414(19) 0.0255(17) 0.021(2) 0.0055(16) -0.0018(15)
N1 0.051(2) 0.0289(19) 0.0324(19) 0.0053(18) -0.0003(17) -0.0023(16)
N2 0.045(2) 0.0297(18) 0.0272(18) 0.0082(16) -0.0025(16) -0.0030(16)
C1 0.041(2) 0.025(2) 0.033(2) 0.0080(17) -0.0022(18) 0.0004(17)
C2 0.046(2) 0.031(2) 0.031(2) 0.0069(19) -0.0023(17) -0.0051(18)
C3 0.045(3) 0.028(2) 0.045(3) 0.0014(18) -0.004(2) -0.001(2)
C4 0.049(3) 0.040(3) 0.044(3) -0.004(2) 0.004(2) -0.003(2)
C5 0.058(3) 0.040(3) 0.036(3) 0.002(2) 0.008(2) 0.000(2)
C6 0.049(3) 0.030(2) 0.030(2) 0.007(2) -0.0062(18) -0.0018(18)
C7 0.049(3) 0.032(2) 0.028(2) 0.010(2) -0.008(2) -0.0016(19)
C8 0.042(2) 0.029(2) 0.032(2) 0.004(2) 0.0002(18) 0.0014(18)
C9 0.061(3) 0.037(3) 0.036(3) -0.001(2) -0.004(2) -0.006(2)
C10 0.045(2) 0.038(3) 0.028(2) 0.008(2) -0.0005(19) -0.003(2)
C11 0.045(2) 0.030(2) 0.030(2) -0.0013(19) -0.0002(19) -0.0033(18)
C12 0.109(6) 0.043(3) 0.032(3) 0.008(3) 0.001(3) 0.003(2)
C13 0.056(3) 0.054(3) 0.049(3) 0.008(3) -0.012(3) 0.000(3)

loop_
_atom_type_symbol
_atom_type_description
_atom_type_scat_dispersion_real
_atom_type_scat_dispersion_imag
_atom_type_scat_source
C C 0.0181 0.0091 'International Tables Vol C Tables 4.2.6.8 and 6.1.1.4'
H H 0.0000 0.0000 'International Tables Vol C Tables 4.2.6.8 and 6.1.1.4'
N N 0.0311 0.0180 'International Tables Vol C Tables 4.2.6.8 and 6.1.1.4'
O O 0.0492 0.0322 'International Tables Vol C Tables 4.2.6.8 and 6.1.1.4'
Cl Cl 0.3639 0.7018 'International Tables Vol C Tables 4.2.6.8 and 6.1.1.4'

loop_
_geom_angle_atom_site_label_1
_geom_angle_atom_site_label_2
_geom_angle_atom_site_label_3
_geom_angle_site_symmetry_1
_geom_angle_site_symmetry_3
_geom_angle
_geom_angle_publ_flag
C11 O3 C12 . . 118.0(4) ?
C7 N1 C6 . . 118.5(4) ?
C8 N2 C1 . . 121.7(4) ?
C8 N2 C10 . . 116.4(4) ?
C1 N2 C10 . . 121.9(4) ?
N2 C1 C2 . . 122.3(4) ?
N2 C1 C6 . . 117.6(4) ?
C2 C1 C6 . . 120.1(5) ?
C3 C2 C1 . . 118.8(4) ?
C3 C2 H2 . . 120.6 ?
C1 C2 H2 . . 120.6 ?
C2 C3 C4 . . 122.4(5) ?
C2 C3 Cl1 . . 118.5(4) ?
C4 C3 Cl1 . . 119.1(4) ?
C5 C4 C3 . . 118.4(5) ?
C5 C4 H4 . . 120.8 ?
C3 C4 H4 . . 120.8 ?
C4 C5 C6 . . 121.3(5) ?
C4 C5 H5 . . 119.3 ?
C6 C5 H5 . . 119.3 ?
N1 C6 C5 . . 118.4(4) ?
N1 C6 C1 . . 122.6(5) ?
C5 C6 C1 . . 118.9(5) ?
N1 C7 C8 . . 123.3(4) ?
N1 C7 C9 . . 120.1(4) ?
C8 C7 C9 . . 116.6(5) ?
O1 C8 N2 . . 122.1(4) ?
O1 C8 C7 . . 122.3(5) ?
N2 C8 C7 . . 115.5(4) ?
C7 C9 H9A . . 109.5 ?
C7 C9 H9B . . 109.5 ?
H9A C9 H9B . . 109.5 ?
C7 C9 H9C . . 109.5 ?
H9A C9 H9C . . 109.5 ?
H9B C9 H9C . . 109.5 ?
N2 C10 C11 . . 113.4(4) ?
N2 C10 H10A . . 108.9 ?
C11 C10 H10A . . 108.9 ?
N2 C10 H10B . . 108.9 ?
C11 C10 H10B . . 108.9 ?
H10A C10 H10B . . 107.7 ?
O2 C11 O3 . . 126.2(5) ?
O2 C11 C10 . . 124.6(5) ?
O3 C11 C10 . . 109.1(4) ?
O3 C12 C13 . . 109.3(5) ?
O3 C12 H12A . . 109.8 ?
C13 C12 H12A . . 109.8 ?
O3 C12 H12B . . 109.8 ?
C13 C12 H12B . . 109.8 ?
H12A C12 H12B . . 108.3 ?
C12 C13 H13A . . 109.5 ?
C12 C13 H13B . . 109.5 ?
H13A C13 H13B . . 109.5 ?
C12 C13 H13C . . 109.5 ?
H13A C13 H13C . . 109.5 ?
H13B C13 H13C . . 109.5 ?

loop_
_geom_bond_atom_site_label_1
_geom_bond_atom_site_label_2
_geom_bond_site_symmetry_2
_geom_bond_distance
_geom_bond_publ_flag
Cl1 C3 . 1.739(5) ?
O1 C8 . 1.220(6) ?
O2 C11 . 1.194(7) ?
O3 C11 . 1.320(6) ?
O3 C12 . 1.460(7) ?
N1 C7 . 1.302(7) ?
N1 C6 . 1.385(7) ?
N2 C8 . 1.379(6) ?
N2 C1 . 1.397(7) ?
N2 C10 . 1.456(6) ?
C1 C2 . 1.402(7) ?
C1 C6 . 1.405(7) ?
C2 C3 . 1.375(7) ?
C2 H2 . 0.9500 ?
C3 C4 . 1.387(8) ?
C4 C5 . 1.386(8) ?
C4 H4 . 0.9500 ?
C5 C6 . 1.395(8) ?
C5 H5 . 0.9500 ?
C7 C8 . 1.482(6) ?
C7 C9 . 1.487(7) ?
C9 H9A . 0.9800 ?
C9 H9B . 0.9800 ?
C9 H9C . 0.9800 ?
C10 C11 . 1.514(7) ?
C10 H10A . 0.9900 ?
C10 H10B . 0.9900 ?
C12 C13 . 1.475(9) ?
C12 H12A . 0.9900 ?
C12 H12B . 0.9900 ?
C13 H13A . 0.9800 ?
C13 H13B . 0.9800 ?
C13 H13C . 0.9800 ?

loop_
_geom_hbond_atom_site_label_D
_geom_hbond_atom_site_label_H
_geom_hbond_atom_site_label_A
_geom_hbond_site_symmetry_A
_geom_hbond_distance_DH
_geom_hbond_distance_HA
_geom_hbond_distance_DA
_geom_hbond_angle_DHA
_geom_hbond_publ_flag
C2 H2 O2 1_545 0.95 2.39 3.211(6) 145 yes
C9 H9A Cg1 1_565 0.98 2.73 3.591(6) 147 y
C10 H10A O2 1_545 0.99 2.59 3.535(7) 159 yes
C12 H12A O1 2_674 0.99 2.49 3.471(9) 170 yes
C13 H13A O1 2_664 0.98 2.49 3.427(7) 160 yes

loop_
_geom_torsion_atom_site_label_1
_geom_torsion_atom_site_label_2
_geom_torsion_atom_site_label_3
_geom_torsion_atom_site_label_4
_geom_torsion_site_symmetry_1
_geom_torsion_site_symmetry_2
_geom_torsion_site_symmetry_3
_geom_torsion_site_symmetry_4
_geom_torsion
_geom_torsion_publ_flag
C8 N2 C1 C2 . . . . 172.3(4) ?
C10 N2 C1 C2 . . . . -6.5(7) ?
C8 N2 C1 C6 . . . . -7.0(6) ?
C10 N2 C1 C6 . . . . 174.2(4) ?
N2 C1 C2 C3 . . . . 179.8(4) ?
C6 C1 C2 C3 . . . . -0.9(7) ?
C1 C2 C3 C4 . . . . -1.2(8) ?
C1 C2 C3 Cl1 . . . . 177.7(3) ?
C2 C3 C4 C5 . . . . 1.7(8) ?
Cl1 C3 C4 C5 . . . . -177.1(4) ?
C3 C4 C5 C6 . . . . -0.1(9) ?
C7 N1 C6 C5 . . . . -178.5(4) ?
C7 N1 C6 C1 . . . . 4.0(7) ?
C4 C5 C6 N1 . . . . -179.6(5) ?
C4 C5 C6 C1 . . . . -2.0(8) ?
N2 C1 C6 N1 . . . . -0.7(6) ?
C2 C1 C6 N1 . . . . 180.0(4) ?
N2 C1 C6 C5 . . . . -178.2(4) ?
C2 C1 C6 C5 . . . . 2.5(7) ?
C6 N1 C7 C8 . . . . 0.1(7) ?
C6 N1 C7 C9 . . . . -178.6(4) ?
C1 N2 C8 O1 . . . . -172.2(4) ?
C10 N2 C8 O1 . . . . 6.7(7) ?
C1 N2 C8 C7 . . . . 10.5(6) ?
C10 N2 C8 C7 . . . . -170.6(4) ?
N1 C7 C8 O1 . . . . 175.5(5) ?
C9 C7 C8 O1 . . . . -5.8(7) ?
N1 C7 C8 N2 . . . . -7.2(7) ?
C9 C7 C8 N2 . . . . 171.5(4) ?
C8 N2 C10 C11 . . . . -88.2(5) ?
C1 N2 C10 C11 . . . . 90.7(5) ?
C12 O3 C11 O2 . . . . 2.6(9) ?
C12 O3 C11 C10 . . . . -176.1(5) ?
N2 C10 C11 O2 . . . . 2.8(7) ?
N2 C10 C11 O3 . . . . -178.5(4) ?
C11 O3 C12 C13 . . . . -131.7(6) ?
